data_4333913
loop_
_publ_author_name
'Talia Bsaibess'
'Michel Guerro'
'Yann Le Gal'
'Daad Sarraf'
'Nathalie Bellec'
'Marc Fourmigu\'e'
'Fr\'ed\'eric Barri\`ere'
'Vincent Dorcet'
'Thierry Guizouarn'
'Thierry Roisnel'
'Dominique Lorcy'

_publ_section_title
;
 Variable Magnetic Interactions between S = 1/2 Cation Radical Salts of
 Functionalizable Electron-Rich Dithiolene and Diselenolene Cp2Mo
 Complexes
;
_journal_name_full 'Inorganic Chemistry'
_journal_page_first 2162
_journal_page_last 2173
_journal_paper_doi 10.1021/ic3025606
_journal_volume 52
_journal_year 2013
_chemical_compound_source 'synthesis as described'
_chemical_formula_moiety 'C14 H13 Mo N S4'
_chemical_formula_sum 'C14 H13 Mo N S4'
_chemical_formula_weight 419.43
_chemical_name_systematic
;
 ?
;
_space_group_IT_number 14
_symmetry_cell_setting monoclinic
_symmetry_Int_Tables_number 14
_symmetry_space_group_name_Hall '-P 2ybc'
_symmetry_space_group_name_H-M 'P 1 21/c 1'
_atom_sites_solution_hydrogens geom
_atom_sites_solution_primary direct
_atom_sites_solution_secondary difmap
_audit_conform_dict_location ftp://ftp.iucr.org/pub/cif_core.dic
_audit_conform_dict_name cif_core.dic
_audit_conform_dict_version 2.3
_audit_creation_date 2011-05-27T13:53:37-00:00
_audit_creation_method 'WinGX routine CIF_UPDATE'
_cell_angle_alpha 90
_cell_angle_beta 97.3450(10)
_cell_angle_gamma 90
_cell_formula_units_Z 4
_cell_length_a 10.6826(2)
_cell_length_b 10.6630(2)
_cell_length_c 13.3238(3)
_cell_measurement_reflns_used 6665
_cell_measurement_temperature 150(2)
_cell_measurement_theta_max 27.44
_cell_measurement_theta_min 2.71
_cell_measurement_wavelength 0.71073
_cell_volume 1505.24(5)
_computing_cell_refinement 'Bruker APEX2 (Bruker, 2006)'
_computing_data_collection 'Bruker APEX2 (Bruker, 2006)'
_computing_data_reduction 'Bruker APEX2 (Bruker, 2006)'
_computing_molecular_graphics 'Ortep-3 for Windows (Farrugia, 1997)'
_computing_publication_material
;
           WinGX publication routines (Farrugia, 1999),
           CRYSCAL (T. Roisnel, local program)
;
_computing_structure_refinement 'SHELXL-97 (Sheldrick, 1997)'
_computing_structure_solution 'SIR97 (Altomare et al., 1999))'
_diffrn_ambient_temperature 150(2)
_diffrn_detector 'CCD plate'
_diffrn_measured_fraction_theta_full 0.999
_diffrn_measured_fraction_theta_max 0.999
_diffrn_measurement_device_type 'APEXII, Bruker-AXS'
_diffrn_measurement_method 'CCD rotation images, thin slices'
_diffrn_radiation_monochromator graphite
_diffrn_radiation_probe x-ray
_diffrn_radiation_type MoK\a
_diffrn_radiation_wavelength 0.71073
_diffrn_reflns_av_R_equivalents 0.0291
_diffrn_reflns_av_unetI/netI 0.0258
_diffrn_reflns_limit_h_max 13
_diffrn_reflns_limit_h_min -13
_diffrn_reflns_limit_k_max 12
_diffrn_reflns_limit_k_min -13
_diffrn_reflns_limit_l_max 17
_diffrn_reflns_limit_l_min -17
_diffrn_reflns_number 13435
_diffrn_reflns_theta_full 27.48
_diffrn_reflns_theta_max 27.48
_diffrn_reflns_theta_min 2.99
_exptl_absorpt_coefficient_mu 1.413
_exptl_absorpt_correction_T_max 0.932
_exptl_absorpt_correction_T_min 0.842
_exptl_absorpt_correction_type multi-scan
_exptl_absorpt_process_details
;
  [Sheldrick, G.M. (2002). SADABS Bruker AXS Inc., Madison, Wisconsin, USA]
;
_exptl_crystal_colour violet
_exptl_crystal_density_diffrn 1.851
_exptl_crystal_description prism
_exptl_crystal_F_000 840
_exptl_crystal_size_max 0.17
_exptl_crystal_size_mid 0.12
_exptl_crystal_size_min 0.05
_refine_diff_density_max 0.618
_refine_diff_density_min -0.404
_refine_diff_density_rms 0.079
_refine_ls_extinction_method none
_refine_ls_goodness_of_fit_ref 1.035
_refine_ls_hydrogen_treatment constr
_refine_ls_matrix_type full
_refine_ls_number_parameters 166
_refine_ls_number_reflns 3444
_refine_ls_number_restraints 0
_refine_ls_restrained_S_all 1.035
_refine_ls_R_factor_all 0.03
_refine_ls_R_factor_gt 0.0259
_refine_ls_shift/su_max 0.008
_refine_ls_shift/su_mean 0.001
_refine_ls_structure_factor_coef Fsqd
_refine_ls_weighting_details 'calc w=1/[\s^2^(Fo^2^)+(0.0204P)^2^+2.1704P] where P=(Fo^2^+2Fc^2^)/3'
_refine_ls_weighting_scheme calc
_refine_ls_wR_factor_gt 0.0576
_refine_ls_wR_factor_ref 0.0608
_reflns_number_gt 3092
_reflns_number_total 3444
_reflns_threshold_expression >2sigma(I)
_cod_data_source_file ic3025606_si_001_01.cif
_cod_data_source_block complex3a
_cod_original_sg_symbol_H-M 'P 21/c'
_cod_database_code 4333913

loop_
_symmetry_equiv_pos_as_xyz
'x, y, z'
'-x, y+1/2, -z+1/2'
'-x, -y, -z'
'x, -y-1/2, z-1/2'

loop_
_atom_site_label
_atom_site_type_symbol
_atom_site_fract_x
_atom_site_fract_y
_atom_site_fract_z
_atom_site_U_iso_or_equiv
_atom_site_adp_type
_atom_site_occupancy
_atom_site_symmetry_multiplicity
_atom_site_calc_flag
_atom_site_refinement_flags
_atom_site_disorder_assembly
_atom_site_disorder_group
Mo1 Mo 0.273341(18) 0.379771(18) 0.311960(14) 0.01801(6) Uani 1 1 d . . .
S1 S 0.47386(6) 0.44775(6) 0.25376(4) 0.02351(13) Uani 1 1 d . . .
S2 S 0.40827(6) 0.23775(6) 0.42476(5) 0.02556(13) Uani 1 1 d . . .
S3 S 0.74716(6) 0.35749(6) 0.31930(4) 0.02463(13) Uani 1 1 d . . .
S4 S 0.92218(6) 0.18965(7) 0.45416(5) 0.03520(16) Uani 1 1 d . . .
C1A C 0.1206(7) 0.3616(5) 0.1675(5) 0.0293(4) Uani 0.598(11) 1 d P A 1
H1A H 0.0713 0.4309 0.1408 0.035 Uiso 0.598(11) 1 calc PR A 1
C2A C 0.0877(6) 0.2779(6) 0.2420(5) 0.0293(4) Uani 0.598(11) 1 d P A 1
H2A H 0.0132 0.2816 0.274 0.035 Uiso 0.598(11) 1 calc PR A 1
C3A C 0.1841(6) 0.1883(6) 0.2608(5) 0.0293(4) Uani 0.598(11) 1 d P A 1
H3A H 0.1863 0.1198 0.3066 0.035 Uiso 0.598(11) 1 calc PR A 1
C4A C 0.2801(6) 0.2202(6) 0.1969(5) 0.0293(4) Uani 0.598(11) 1 d P A 1
H4A H 0.3578 0.1778 0.1941 0.035 Uiso 0.598(11) 1 calc PR A 1
C5A C 0.2356(7) 0.3267(6) 0.1396(4) 0.0293(4) Uani 0.598(11) 1 d P A 1
H5A H 0.2779 0.3673 0.0901 0.035 Uiso 0.598(11) 1 calc PR A 1
C1B C 0.0898(8) 0.3113(10) 0.2206(7) 0.0293(4) Uani 0.402(11) 1 d P A 2
H1B H 0.0097 0.3403 0.2344 0.035 Uiso 0.402(11) 1 calc PR A 2
C2B C 0.1558(9) 0.2071(10) 0.2699(7) 0.0293(4) Uani 0.402(11) 1 d P A 2
H2B H 0.1306 0.1564 0.3224 0.035 Uiso 0.402(11) 1 calc PR A 2
C3B C 0.2699(9) 0.1958(9) 0.2217(7) 0.0293(4) Uani 0.402(11) 1 d P A 2
H3B H 0.3351 0.1356 0.2369 0.035 Uiso 0.402(11) 1 calc PR A 2
C4B C 0.2654(9) 0.2920(10) 0.1476(6) 0.0293(4) Uani 0.402(11) 1 d P A 2
H4B H 0.327 0.3045 0.103 0.035 Uiso 0.402(11) 1 calc PR A 2
C5B C 0.1591(11) 0.3647(8) 0.1494(6) 0.0293(4) Uani 0.402(11) 1 d P A 2
H5B H 0.137 0.4373 0.1098 0.035 Uiso 0.402(11) 1 calc PR A 2
C11A C 0.1162(8) 0.4819(7) 0.3886(4) 0.0273(4) Uani 0.527(4) 1 d P A 1
H11A H 0.0323 0.4507 0.3843 0.033 Uiso 0.527(4) 1 calc PR A 1
C12A C 0.1581(6) 0.5689(6) 0.3199(5) 0.0273(4) Uani 0.527(4) 1 d P A 1
H12A H 0.1103 0.6026 0.2611 0.033 Uiso 0.527(4) 1 calc PR A 1
C13A C 0.2832(6) 0.5950(5) 0.3559(5) 0.0273(4) Uani 0.527(4) 1 d P A 1
H13A H 0.3347 0.6543 0.3272 0.033 Uiso 0.527(4) 1 calc PR A 1
C14A C 0.3220(5) 0.5206(6) 0.4412(5) 0.0273(4) Uani 0.527(4) 1 d P A 1
H14A H 0.4043 0.5181 0.478 0.033 Uiso 0.527(4) 1 calc PR A 1
C15A C 0.2132(6) 0.4479(6) 0.4630(5) 0.0273(4) Uani 0.527(4) 1 d P A 1
H15A H 0.2095 0.3898 0.5165 0.033 Uiso 0.527(4) 1 calc PR A 1
C11B C 0.1116(9) 0.4956(7) 0.3645(5) 0.0273(4) Uani 0.473(4) 1 d P A 2
H11B H 0.027 0.4836 0.3343 0.033 Uiso 0.473(4) 1 calc PR A 2
C12B C 0.2020(7) 0.5818(6) 0.3319(5) 0.0273(4) Uani 0.473(4) 1 d P A 2
H12B H 0.1881 0.6359 0.2749 0.033 Uiso 0.473(4) 1 calc PR A 2
C13B C 0.3147(6) 0.5721(6) 0.3994(5) 0.0273(4) Uani 0.473(4) 1 d P A 2
H13B H 0.3901 0.6182 0.396 0.033 Uiso 0.473(4) 1 calc PR A 2
C14B C 0.2949(6) 0.4819(6) 0.4720(5) 0.0273(4) Uani 0.473(4) 1 d P A 2
H14B H 0.3548 0.4583 0.5277 0.033 Uiso 0.473(4) 1 calc PR A 2
C15B C 0.1732(6) 0.4320(7) 0.4501(5) 0.0273(4) Uani 0.473(4) 1 d P A 2
H15B H 0.1381 0.3668 0.4863 0.033 Uiso 0.473(4) 1 calc PR A 2
C21 C 0.5844(2) 0.3510(2) 0.32320(17) 0.0206(5) Uani 1 1 d . . .
C22 C 0.5585(2) 0.2655(2) 0.39206(17) 0.0200(4) Uani 1 1 d . . .
N23 N 0.66642(18) 0.20404(19) 0.44048(14) 0.0223(4) Uani 1 1 d . . .
C24 C 0.6575(3) 0.1078(3) 0.5161(2) 0.0323(6) Uani 1 1 d . . .
H24A H 0.6183 0.0326 0.4834 0.048 Uiso 1 1 calc R . .
H24B H 0.6059 0.1386 0.5667 0.048 Uiso 1 1 calc R . .
H24C H 0.7422 0.0871 0.5492 0.048 Uiso 1 1 calc R . .
C25 C 0.7768(2) 0.2417(2) 0.41164(17) 0.0238(5) Uani 1 1 d . . .

loop_
_atom_site_aniso_label
_atom_site_aniso_U_11
_atom_site_aniso_U_22
_atom_site_aniso_U_33
_atom_site_aniso_U_23
_atom_site_aniso_U_13
_atom_site_aniso_U_12
Mo1 0.01774(10) 0.01968(11) 0.01631(10) -0.00318(7) 0.00108(7) -0.00024(7)
S1 0.0220(3) 0.0256(3) 0.0230(3) 0.0053(2) 0.0031(2) -0.0015(2)
S2 0.0226(3) 0.0270(3) 0.0277(3) 0.0089(2) 0.0056(2) 0.0002(2)
S3 0.0199(3) 0.0311(3) 0.0233(3) 0.0001(2) 0.0044(2) -0.0022(2)
S4 0.0221(3) 0.0492(4) 0.0327(3) 0.0003(3) -0.0029(3) 0.0067(3)
C1A 0.0283(10) 0.0334(12) 0.0254(9) -0.0099(7) 0.0006(8) -0.0052(9)
C2A 0.0283(10) 0.0334(12) 0.0254(9) -0.0099(7) 0.0006(8) -0.0052(9)
C3A 0.0283(10) 0.0334(12) 0.0254(9) -0.0099(7) 0.0006(8) -0.0052(9)
C4A 0.0283(10) 0.0334(12) 0.0254(9) -0.0099(7) 0.0006(8) -0.0052(9)
C5A 0.0283(10) 0.0334(12) 0.0254(9) -0.0099(7) 0.0006(8) -0.0052(9)
C1B 0.0283(10) 0.0334(12) 0.0254(9) -0.0099(7) 0.0006(8) -0.0052(9)
C2B 0.0283(10) 0.0334(12) 0.0254(9) -0.0099(7) 0.0006(8) -0.0052(9)
C3B 0.0283(10) 0.0334(12) 0.0254(9) -0.0099(7) 0.0006(8) -0.0052(9)
C4B 0.0283(10) 0.0334(12) 0.0254(9) -0.0099(7) 0.0006(8) -0.0052(9)
C5B 0.0283(10) 0.0334(12) 0.0254(9) -0.0099(7) 0.0006(8) -0.0052(9)
C11A 0.0311(10) 0.0264(9) 0.0240(11) -0.0067(7) 0.0020(12) 0.0040(9)
C12A 0.0311(10) 0.0264(9) 0.0240(11) -0.0067(7) 0.0020(12) 0.0040(9)
C13A 0.0311(10) 0.0264(9) 0.0240(11) -0.0067(7) 0.0020(12) 0.0040(9)
C14A 0.0311(10) 0.0264(9) 0.0240(11) -0.0067(7) 0.0020(12) 0.0040(9)
C15A 0.0311(10) 0.0264(9) 0.0240(11) -0.0067(7) 0.0020(12) 0.0040(9)
C11B 0.0311(10) 0.0264(9) 0.0240(11) -0.0067(7) 0.0020(12) 0.0040(9)
C12B 0.0311(10) 0.0264(9) 0.0240(11) -0.0067(7) 0.0020(12) 0.0040(9)
C13B 0.0311(10) 0.0264(9) 0.0240(11) -0.0067(7) 0.0020(12) 0.0040(9)
C14B 0.0311(10) 0.0264(9) 0.0240(11) -0.0067(7) 0.0020(12) 0.0040(9)
C15B 0.0311(10) 0.0264(9) 0.0240(11) -0.0067(7) 0.0020(12) 0.0040(9)
C21 0.0188(11) 0.0228(12) 0.0200(11) -0.0026(9) 0.0020(8) -0.0015(9)
C22 0.0212(11) 0.0189(11) 0.0191(10) -0.0026(8) -0.0008(8) 0.0010(9)
N23 0.0233(10) 0.0226(10) 0.0199(9) -0.0009(8) -0.0014(8) 0.0005(8)
C24 0.0293(13) 0.0305(14) 0.0369(14) 0.0081(11) 0.0032(11) 0.0023(11)
C25 0.0241(12) 0.0274(12) 0.0193(11) -0.0047(9) 0.0010(9) 0.0009(10)

loop_
_atom_type_symbol
_atom_type_description
_atom_type_scat_dispersion_real
_atom_type_scat_dispersion_imag
_atom_type_scat_source
C C 0.0033 0.0016 'International Tables Vol C Tables 4.2.6.8 and 6.1.1.4'
H H 0 0 'International Tables Vol C Tables 4.2.6.8 and 6.1.1.4'
N N 0.0061 0.0033 'International Tables Vol C Tables 4.2.6.8 and 6.1.1.4'
S S 0.1246 0.1234 'International Tables Vol C Tables 4.2.6.8 and 6.1.1.4'
Mo Mo -1.6832 0.6857 'International Tables Vol C Tables 4.2.6.8 and 6.1.1.4'

loop_
_geom_angle_atom_site_label_1
_geom_angle_atom_site_label_2
_geom_angle_atom_site_label_3
_geom_angle
C2B Mo1 C1B 36.6(3)
C2B Mo1 C14A 141.8(3)
C1B Mo1 C14A 134.8(3)
C2B Mo1 C4A 45.1(2)
C1B Mo1 C4A 60.5(2)
C14A Mo1 C4A 164.2(2)
C2B Mo1 C3B 37.2(3)
C1B Mo1 C3B 59.6(4)
C14A Mo1 C3B 159.8(3)
C4A Mo1 C3B 11.1(2)
C2B Mo1 C11B 95.6(3)
C1B Mo1 C11B 73.0(3)
C14A Mo1 C11B 61.8(3)
C4A Mo1 C11B 133.5(3)
C3B Mo1 C11B 130.8(3)
C2B Mo1 C15A 105.4(3)
C1B Mo1 C15A 104.4(3)
C14A Mo1 C15A 36.9(2)
C4A Mo1 C15A 148.4(2)
C3B Mo1 C15A 137.6(3)
C11B Mo1 C15A 42.5(2)
C2B Mo1 C15B 95.4(3)
C1B Mo1 C15B 92.7(3)
C14A Mo1 C15B 47.8(2)
C4A Mo1 C15B 140.1(2)
C3B Mo1 C15B 130.1(3)
C11B Mo1 C15B 35.7(2)
C15A Mo1 C15B 11.72(17)
C2B Mo1 C12B 127.4(3)
C1B Mo1 C12B 94.9(3)
C14A Mo1 C12B 49.5(2)
C4A Mo1 C12B 143.7(2)
C3B Mo1 C12B 150.7(3)
C11B Mo1 C12B 36.3(3)
C15A Mo1 C12B 58.2(2)
C15B Mo1 C12B 59.4(3)
C2B Mo1 C3A 9.8(2)
C1B Mo1 C3A 43.2(3)
C14A Mo1 C3A 147.4(3)
C4A Mo1 C3A 36.74(17)
C3B Mo1 C3A 27.9(3)
C11B Mo1 C3A 105.4(3)
C15A Mo1 C3A 112.6(2)
C15B Mo1 C3A 103.4(2)
C12B Mo1 C3A 136.5(2)
C2B Mo1 C11A 94.6(3)
C1B Mo1 C11A 76.5(3)
C14A Mo1 C11A 58.3(2)
C4A Mo1 C11A 136.1(3)
C3B Mo1 C11A 131.3(3)
C11B Mo1 C11A 8.6(2)
C15A Mo1 C11A 34.72(18)
C15B Mo1 C11A 27.2(2)
C12B Mo1 C11A 41.5(3)
C3A Mo1 C11A 104.3(3)
C2B Mo1 C2A 27.0(3)
C1B Mo1 C2A 11.3(2)
C14A Mo1 C2A 134.4(2)
C4A Mo1 C2A 59.3(2)
C3B Mo1 C2A 56.0(2)
C11B Mo1 C2A 74.9(3)
C15A Mo1 C2A 100.2(2)
C15B Mo1 C2A 88.5(2)
C12B Mo1 C2A 101.7(2)
C3A Mo1 C2A 35.02(18)
C11A Mo1 C2A 76.8(3)
C21 S1 Mo1 102.40(8)
C22 S2 Mo1 103.23(8)
C25 S3 C21 92.44(11)
C5A C1A C2A 109.2(5)
C5A C1A Mo1 72.3(3)
C2A C1A Mo1 71.8(3)
C5A C1A H1A 125.4
C2A C1A H1A 125.4
Mo1 C1A H1A 122.2
C3A C2A C1A 108.2(6)
C3A C2A Mo1 71.4(3)
C1A C2A Mo1 73.4(3)
C3A C2A H2A 125.9
C1A C2A H2A 125.9
Mo1 C2A H2A 121.1
C2A C3A C4A 107.0(6)
C2A C3A Mo1 73.6(3)
C4A C3A Mo1 70.8(3)
C2A C3A H3A 126.5
C4A C3A H3A 126.5
Mo1 C3A H3A 120.9
C5A C4A C3A 106.8(6)
C5A C4A Mo1 74.3(3)
C3A C4A Mo1 72.4(3)
C5A C4A H4A 126.6
C3A C4A H4A 126.6
Mo1 C4A H4A 118.7
C1A C5A C4A 108.7(5)
C1A C5A Mo1 73.7(3)
C4A C5A Mo1 70.3(3)
C1A C5A H5A 125.6
C4A C5A H5A 125.6
Mo1 C5A H5A 122.1
C5B C1B C2B 110.9(9)
C5B C1B Mo1 74.9(5)
C2B C1B Mo1 70.5(5)
C5B C1B H1B 124.6
C2B C1B H1B 124.6
Mo1 C1B H1B 121.6
C1B C2B C3B 104.7(10)
C1B C2B Mo1 72.9(5)
C3B C2B Mo1 72.9(5)
C1B C2B H2B 127.7
C3B C2B H2B 127.7
Mo1 C2B H2B 118.8
C4B C3B C2B 107.0(9)
C4B C3B Mo1 75.2(5)
C2B C3B Mo1 69.9(5)
C4B C3B H3B 126.5
C2B C3B H3B 126.5
Mo1 C3B H3B 120.2
C5B C4B C3B 110.4(8)
C5B C4B Mo1 72.2(4)
C3B C4B Mo1 69.5(5)
C5B C4B H4B 124.8
C3B C4B H4B 124.8
Mo1 C4B H4B 125.1
C4B C5B C1B 107.0(8)
C4B C5B Mo1 73.9(4)
C1B C5B Mo1 70.1(4)
C4B C5B H5B 126.5
C1B C5B H5B 126.5
Mo1 C5B H5B 121.3
C15A C11A C12A 111.3(8)
C15A C11A Mo1 71.2(4)
C12A C11A Mo1 73.7(4)
C15A C11A H11A 124.3
C12A C11A H11A 124.3
Mo1 C11A H11A 122.3
C13A C12A C11A 106.1(6)
C13A C12A Mo1 72.8(3)
C11A C12A Mo1 71.4(4)
C13A C12A H12A 126.9
C11A C12A H12A 126.9
Mo1 C12A H12A 120.8
C12A C13A C14A 109.7(5)
C12A C13A Mo1 73.1(3)
C14A C13A Mo1 69.6(3)
C12A C13A H13A 125.1
C14A C13A H13A 125.1
Mo1 C13A H13A 123.7
C13A C14A C15A 107.5(5)
C13A C14A Mo1 75.4(3)
C15A C14A Mo1 72.0(3)
C13A C14A H14A 126.3
C15A C14A H14A 126.3
Mo1 C14A H14A 118.3
C11A C15A C14A 105.2(7)
C11A C15A Mo1 74.0(4)
C14A C15A Mo1 71.1(3)
C11A C15A H15A 127.4
C14A C15A H15A 127.4
Mo1 C15A H15A 119.6
C15B C11B C12B 106.8(8)
C15B C11B Mo1 72.5(4)
C12B C11B Mo1 72.1(4)
C15B C11B H11B 126.6
C12B C11B H11B 126.6
Mo1 C11B H11B 120.7
C13B C12B C11B 108.1(7)
C13B C12B Mo1 74.8(4)
C11B C12B Mo1 71.5(4)
C13B C12B H12B 125.9
C11B C12B H12B 125.9
Mo1 C12B H12B 119.6
C14B C13B C12B 107.4(5)
C14B C13B Mo1 73.2(3)
C12B C13B Mo1 70.2(3)
C14B C13B H13B 126.3
C12B C13B H13B 126.3
Mo1 C13B H13B 122.1
C13B C14B C15B 109.6(6)
C13B C14B Mo1 72.5(3)
C15B C14B Mo1 70.0(3)
C13B C14B H14B 125.2
C15B C14B H14B 125.2
Mo1 C14B H14B 123.8
C14B C15B C11B 108.0(8)
C14B C15B Mo1 75.3(4)
C11B C15B Mo1 71.8(4)
C14B C15B H15B 126
C11B C15B H15B 126
Mo1 C15B H15B 118.8
C22 C21 S1 125.36(18)
C22 C21 S3 109.79(17)
S1 C21 S3 124.74(14)
C21 C22 N23 113.6(2)
C21 C22 S2 124.14(18)
N23 C22 S2 122.19(17)
C25 N23 C22 115.2(2)
C25 N23 C24 123.2(2)
C22 N23 C24 121.7(2)
N23 C24 H24A 109.5
N23 C24 H24B 109.5
H24A C24 H24B 109.5
N23 C24 H24C 109.5
H24A C24 H24C 109.5
H24B C24 H24C 109.5
N23 C25 S4 127.65(19)
N23 C25 S3 109.01(17)
S4 C25 S3 123.34(15)

loop_
_geom_bond_atom_site_label_1
_geom_bond_atom_site_label_2
_geom_bond_distance
Mo1 C2B 2.259(9)
Mo1 C1B 2.291(8)
Mo1 C14A 2.294(5)
Mo1 C4A 2.297(5)
Mo1 C3B 2.299(8)
Mo1 C11B 2.304(8)
Mo1 C15A 2.306(6)
Mo1 C15B 2.312(7)
Mo1 C12B 2.312(6)
Mo1 C3A 2.318(6)
Mo1 C11A 2.342(7)
Mo1 C2A 2.347(5)
S1 C21 1.742(2)
S2 C22 1.742(2)
S3 C25 1.743(3)
S3 C21 1.748(2)
S4 C25 1.678(2)
C1A C5A 1.379(7)
C1A C2A 1.413(7)
C1A H1A 0.95
C2A C3A 1.404(7)
C2A H2A 0.95
C3A C4A 1.455(7)
C3A H3A 0.95
C4A C5A 1.416(7)
C4A H4A 0.95
C5A H5A 0.95
C1B C5B 1.397(10)
C1B C2B 1.429(12)
C1B H1B 0.95
C2B C3B 1.454(10)
C2B H2B 0.95
C3B C4B 1.420(11)
C3B H3B 0.95
C4B C5B 1.378(10)
C4B H4B 0.95
C5B H5B 0.95
C11A C15A 1.387(8)
C11A C12A 1.415(8)
C11A H11A 0.95
C12A C13A 1.389(7)
C12A H12A 0.95
C13A C14A 1.404(7)
C13A H13A 0.95
C14A C15A 1.457(8)
C14A H14A 0.95
C15A H15A 0.95
C11B C15B 1.414(8)
C11B C12B 1.440(10)
C11B H11B 0.95
C12B C13B 1.411(9)
C12B H12B 0.95
C13B C14B 1.399(9)
C13B H13B 0.95
C14B C15B 1.401(8)
C14B H14B 0.95
C15B H15B 0.95
C21 C22 1.347(3)
C22 N23 1.408(3)
N23 C25 1.348(3)
N23 C24 1.450(3)
C24 H24A 0.98
C24 H24B 0.98
C24 H24C 0.98

loop_
_geom_torsion_atom_site_label_1
_geom_torsion_atom_site_label_2
_geom_torsion_atom_site_label_3
_geom_torsion_atom_site_label_4
_geom_torsion
C2B Mo1 S1 C21 -77.0(4)
C1B Mo1 S1 C21 -125.2(3)
C14A Mo1 S1 C21 86.04(18)
C4A Mo1 S1 C21 -81.66(19)
C3B Mo1 S1 C21 -73.8(3)
C11B Mo1 S1 C21 132.4(2)
C15A Mo1 S1 C21 79.9(2)
C15B Mo1 S1 C21 83.9(3)
C12B Mo1 S1 C21 134.78(18)
C3A Mo1 S1 C21 -72.8(2)
C11A Mo1 S1 C21 121.8(2)
C2A Mo1 S1 C21 -113.0(3)
C2B Mo1 S2 C22 128.0(3)
C1B Mo1 S2 C22 132.0(3)
C14A Mo1 S2 C22 -88.52(19)
C4A Mo1 S2 C22 82.64(19)
C3B Mo1 S2 C22 91.3(3)
C11B Mo1 S2 C22 -138.5(3)
C15A Mo1 S2 C22 -125.72(18)
C15B Mo1 S2 C22 -136.32(18)
C12B Mo1 S2 C22 -93.5(3)
C3A Mo1 S2 C22 119.62(18)
C11A Mo1 S2 C22 -139.2(2)
C2A Mo1 S2 C22 136.23(17)
C2B Mo1 C1A C5A -91.8(4)
C1B Mo1 C1A C5A -125.1(7)
C14A Mo1 C1A C5A 137.2(4)
C4A Mo1 C1A C5A -37.3(3)
C3B Mo1 C1A C5A -49.0(4)
C11B Mo1 C1A C5A 164.0(5)
C15A Mo1 C1A C5A 179.6(4)
C15B Mo1 C1A C5A -175.0(4)
C12B Mo1 C1A C5A 128.3(4)
C3A Mo1 C1A C5A -80.8(3)
C11A Mo1 C1A C5A 169.9(5)
C2A Mo1 C1A C5A -117.9(5)
C2B Mo1 C1A C2A 26.1(3)
C1B Mo1 C1A C2A -7.2(7)
C14A Mo1 C1A C2A -104.9(4)
C4A Mo1 C1A C2A 80.7(4)
C3B Mo1 C1A C2A 69.0(4)
C11B Mo1 C1A C2A -78.1(4)
C15A Mo1 C1A C2A -62.5(4)
C15B Mo1 C1A C2A -57.1(4)
C12B Mo1 C1A C2A -113.7(4)
C3A Mo1 C1A C2A 37.2(3)
C11A Mo1 C1A C2A -72.2(4)
C5A C1A C2A C3A -0.3(5)
Mo1 C1A C2A C3A -63.3(3)
C5A C1A C2A Mo1 63.0(3)
C2B Mo1 C2A C3A -11.1(7)
C1B Mo1 C2A C3A 131.7(19)
C14A Mo1 C2A C3A -131.0(4)
C4A Mo1 C2A C3A 39.0(4)
C3B Mo1 C2A C3A 26.5(4)
C11B Mo1 C2A C3A -149.6(5)
C15A Mo1 C2A C3A -115.1(4)
C15B Mo1 C2A C3A -116.1(5)
C12B Mo1 C2A C3A -174.4(4)
C11A Mo1 C2A C3A -140.9(5)
C2B Mo1 C2A C1A -127.5(7)
C1B Mo1 C2A C1A 15.3(16)
C14A Mo1 C2A C1A 112.5(4)
C4A Mo1 C2A C1A -77.4(3)
C3B Mo1 C2A C1A -90.0(4)
C11B Mo1 C2A C1A 94.0(4)
C15A Mo1 C2A C1A 128.5(4)
C15B Mo1 C2A C1A 127.4(4)
C12B Mo1 C2A C1A 69.1(4)
C3A Mo1 C2A C1A -116.4(5)
C11A Mo1 C2A C1A 102.6(4)
C1A C2A C3A C4A 1.2(5)
Mo1 C2A C3A C4A -63.4(3)
C1A C2A C3A Mo1 64.6(3)
C2B Mo1 C3A C2A 31(2)
C1B Mo1 C3A C2A -12.3(5)
C14A Mo1 C3A C2A 91.9(5)
C4A Mo1 C3A C2A -115.1(6)
C3B Mo1 C3A C2A -127.9(7)
C11B Mo1 C3A C2A 30.5(5)
C15A Mo1 C3A C2A 74.9(5)
C15B Mo1 C3A C2A 67.3(5)
C12B Mo1 C3A C2A 7.9(6)
C11A Mo1 C3A C2A 39.3(5)
C2B Mo1 C3A C4A 146(3)
C1B Mo1 C3A C4A 102.8(5)
C14A Mo1 C3A C4A -153.0(4)
C3B Mo1 C3A C4A -12.7(6)
C11B Mo1 C3A C4A 145.6(4)
C15A Mo1 C3A C4A -169.9(4)
C15B Mo1 C3A C4A -177.6(4)
C12B Mo1 C3A C4A 123.0(5)
C11A Mo1 C3A C4A 154.4(4)
C2A Mo1 C3A C4A 115.1(6)
C2A C3A C4A C5A -1.6(5)
Mo1 C3A C4A C5A -66.9(3)
C2A C3A C4A Mo1 65.3(3)
C2B Mo1 C4A C5A 106.2(5)
C1B Mo1 C4A C5A 63.8(4)
C14A Mo1 C4A C5A -130.2(9)
C3B Mo1 C4A C5A 146(2)
C11B Mo1 C4A C5A 65.2(6)
C15A Mo1 C4A C5A 131.8(5)
C15B Mo1 C4A C5A 117.6(5)
C12B Mo1 C4A C5A 10.9(7)
C3A Mo1 C4A C5A 113.9(5)
C11A Mo1 C4A C5A 76.8(6)
C2A Mo1 C4A C5A 76.7(3)
C2B Mo1 C4A C3A -7.7(6)
C1B Mo1 C4A C3A -50.1(4)
C14A Mo1 C4A C3A 116.0(9)
C3B Mo1 C4A C3A 32.4(16)
C11B Mo1 C4A C3A -48.7(6)
C15A Mo1 C4A C3A 17.9(7)
C15B Mo1 C4A C3A 3.7(6)
C12B Mo1 C4A C3A -103.0(6)
C11A Mo1 C4A C3A -37.1(6)
C2A Mo1 C4A C3A -37.2(3)
C2A C1A C5A C4A -0.8(5)
Mo1 C1A C5A C4A 61.9(3)
C2A C1A C5A Mo1 -62.7(3)
C3A C4A C5A C1A 1.5(5)
Mo1 C4A C5A C1A -64.1(3)
C3A C4A C5A Mo1 65.6(3)
C2B Mo1 C5A C1A 67.4(4)
C1B Mo1 C5A C1A 25.4(4)
C14A Mo1 C5A C1A -89.2(5)
C4A Mo1 C5A C1A 117.4(5)
C3B Mo1 C5A C1A 108.7(5)
C11B Mo1 C5A C1A -17.1(5)
C15A Mo1 C5A C1A -0.8(8)
C15B Mo1 C5A C1A 7.8(7)
C12B Mo1 C5A C1A -55.8(4)
C3A Mo1 C5A C1A 77.8(4)
C11A Mo1 C5A C1A -11.6(5)
C2A Mo1 C5A C1A 36.6(3)
C2B Mo1 C5A C4A -50.0(4)
C1B Mo1 C5A C4A -92.0(4)
C14A Mo1 C5A C4A 153.4(4)
C3B Mo1 C5A C4A -8.7(5)
C11B Mo1 C5A C4A -134.5(5)
C15A Mo1 C5A C4A -118.2(6)
C15B Mo1 C5A C4A -109.6(6)
C12B Mo1 C5A C4A -173.2(4)
C3A Mo1 C5A C4A -39.6(3)
C11A Mo1 C5A C4A -129.0(5)
C2A Mo1 C5A C4A -80.8(4)
C2B Mo1 C1B C5B -119.2(8)
C14A Mo1 C1B C5B 119.5(6)
C4A Mo1 C1B C5B -65.8(5)
C3B Mo1 C1B C5B -78.6(5)
C11B Mo1 C1B C5B 115.3(7)
C15A Mo1 C1B C5B 144.3(6)
C15B Mo1 C1B C5B 145.4(6)
C12B Mo1 C1B C5B 85.9(6)
C3A Mo1 C1B C5B -107.9(6)
C11A Mo1 C1B C5B 123.4(7)
C2A Mo1 C1B C5B -147(2)
C14A Mo1 C1B C2B -121.3(6)
C4A Mo1 C1B C2B 53.4(5)
C3B Mo1 C1B C2B 40.6(5)
C11B Mo1 C1B C2B -125.6(7)
C15A Mo1 C1B C2B -96.5(6)
C15B Mo1 C1B C2B -95.4(6)
C12B Mo1 C1B C2B -154.9(6)
C3A Mo1 C1B C2B 11.3(5)
C11A Mo1 C1B C2B -117.4(7)
C2A Mo1 C1B C2B -27.5(15)
C5B C1B C2B C3B -2.0(8)
Mo1 C1B C2B C3B -66.5(5)
C5B C1B C2B Mo1 64.5(5)
C14A Mo1 C2B C1B 101.5(7)
C4A Mo1 C2B C1B -100.0(7)
C3B Mo1 C2B C1B -111.8(8)
C11B Mo1 C2B C1B 51.4(6)
C15A Mo1 C2B C1B 93.6(6)
C15B Mo1 C2B C1B 87.3(6)
C12B Mo1 C2B C1B 32.1(8)
C3A Mo1 C2B C1B -128(3)
C11A Mo1 C2B C1B 60.0(6)
C2A Mo1 C2B C1B 11.4(5)
C1B Mo1 C2B C3B 111.8(8)
C14A Mo1 C2B C3B -146.7(5)
C4A Mo1 C2B C3B 11.8(5)
C11B Mo1 C2B C3B 163.3(6)
C15A Mo1 C2B C3B -154.6(6)
C15B Mo1 C2B C3B -160.9(6)
C12B Mo1 C2B C3B 143.9(6)
C3A Mo1 C2B C3B -16(2)
C11A Mo1 C2B C3B 171.8(6)
C2A Mo1 C2B C3B 123.2(8)
C1B C2B C3B C4B -0.2(8)
Mo1 C2B C3B C4B -66.7(5)
C1B C2B C3B Mo1 66.5(5)
C2B Mo1 C3B C4B 114.7(8)
C1B Mo1 C3B C4B 74.8(5)
C14A Mo1 C3B C4B -144.8(7)
C4A Mo1 C3B C4B -16.3(15)
C11B Mo1 C3B C4B 92.4(7)
C15A Mo1 C3B C4B 152.5(5)
C15B Mo1 C3B C4B 139.9(6)
C12B Mo1 C3B C4B 41.9(10)
C3A Mo1 C3B C4B 120.5(8)
C11A Mo1 C3B C4B 103.8(7)
C2A Mo1 C3B C4B 87.4(5)
C1B Mo1 C3B C2B -39.9(6)
C14A Mo1 C3B C2B 100.5(10)
C4A Mo1 C3B C2B -131(2)
C11B Mo1 C3B C2B -22.3(8)
C15A Mo1 C3B C2B 37.8(8)
C15B Mo1 C3B C2B 25.2(8)
C12B Mo1 C3B C2B -72.8(9)
C3A Mo1 C3B C2B 5.8(7)
C11A Mo1 C3B C2B -10.9(8)
C2A Mo1 C3B C2B -27.3(5)
C2B C3B C4B C5B 2.3(8)
Mo1 C3B C4B C5B -60.8(5)
C2B C3B C4B Mo1 63.1(5)
C2B Mo1 C4B C5B 81.3(5)
C1B Mo1 C4B C5B 38.1(4)
C14A Mo1 C4B C5B -91.8(7)
C4A Mo1 C4B C5B 128.1(8)
C3B Mo1 C4B C5B 120.8(8)
C11B Mo1 C4B C5B 5.8(8)
C15A Mo1 C4B C5B 42.0(15)
C15B Mo1 C4B C5B 42.8(11)
C12B Mo1 C4B C5B -37.1(7)
C3A Mo1 C4B C5B 91.0(5)
C11A Mo1 C4B C5B 12.9(8)
C2A Mo1 C4B C5B 50.2(5)
C2B Mo1 C4B C3B -39.5(5)
C1B Mo1 C4B C3B -82.6(6)
C14A Mo1 C4B C3B 147.4(7)
C4A Mo1 C4B C3B 7.4(7)
C11B Mo1 C4B C3B -115.0(6)
C15A Mo1 C4B C3B -78.8(13)
C15B Mo1 C4B C3B -78.0(9)
C12B Mo1 C4B C3B -157.8(5)
C3A Mo1 C4B C3B -29.8(5)
C11A Mo1 C4B C3B -107.9(7)
C2A Mo1 C4B C3B -70.6(5)
C3B C4B C5B C1B -3.6(8)
Mo1 C4B C5B C1B -62.7(5)
C3B C4B C5B Mo1 59.2(5)
C2B C1B C5B C4B 3.5(8)
Mo1 C1B C5B C4B 65.2(5)
C2B C1B C5B Mo1 -61.8(5)
C2B Mo1 C5B C4B -78.6(5)
C1B Mo1 C5B C4B -115.3(7)
C14A Mo1 C5B C4B 143.9(5)
C4A Mo1 C5B C4B -24.6(4)
C3B Mo1 C5B C4B -35.4(5)
C11B Mo1 C5B C4B -175.2(7)
C15A Mo1 C5B C4B -163.7(6)
C15B Mo1 C5B C4B -156.6(6)
C12B Mo1 C5B C4B 148.5(6)
C3A Mo1 C5B C4B -67.5(5)
C11A Mo1 C5B C4B -170.1(6)
C2A Mo1 C5B C4B -106.5(6)
C2B Mo1 C5B C1B 36.7(5)
C14A Mo1 C5B C1B -100.8(6)
C4A Mo1 C5B C1B 90.7(5)
C3B Mo1 C5B C1B 79.9(6)
C11B Mo1 C5B C1B -59.9(6)
C15A Mo1 C5B C1B -48.4(7)
C15B Mo1 C5B C1B -41.3(7)
C12B Mo1 C5B C1B -96.2(6)
C3A Mo1 C5B C1B 47.8(5)
C11A Mo1 C5B C1B -54.8(6)
C2A Mo1 C5B C1B 8.8(5)
C2B Mo1 C11A C15A 110.6(5)
C1B Mo1 C11A C15A 142.6(5)
C14A Mo1 C11A C15A -40.6(4)
C4A Mo1 C11A C15A 131.0(5)
C3B Mo1 C11A C15A 117.1(5)
C11B Mo1 C11A C15A -152(3)
C15B Mo1 C11A C15A 17.6(5)
C12B Mo1 C11A C15A -103.6(5)
C3A Mo1 C11A C15A 109.2(5)
C2A Mo1 C11A C15A 131.1(5)
C2B Mo1 C11A C12A -129.5(5)
C1B Mo1 C11A C12A -97.4(5)
C14A Mo1 C11A C12A 79.3(4)
C4A Mo1 C11A C12A -109.0(5)
C3B Mo1 C11A C12A -122.9(5)
C11B Mo1 C11A C12A -32(3)
C15A Mo1 C11A C12A 119.9(7)
C15B Mo1 C11A C12A 137.6(8)
C12B Mo1 C11A C12A 16.4(4)
C3A Mo1 C11A C12A -130.9(4)
C2A Mo1 C11A C12A -109.0(5)
C15A C11A C12A C13A -3.3(7)
Mo1 C11A C12A C13A -65.0(4)
C15A C11A C12A Mo1 61.7(4)
C2B Mo1 C12A C13A 172.7(4)
C1B Mo1 C12A C13A -169.4(4)
C14A Mo1 C12A C13A 35.9(3)
C4A Mo1 C12A C13A -136.5(4)
C3B Mo1 C12A C13A -151.7(5)
C11B Mo1 C12A C13A 124.2(6)
C15A Mo1 C12A C13A 79.3(3)
C15B Mo1 C12A C13A 92.9(4)
C12B Mo1 C12A C13A -2.1(12)
C3A Mo1 C12A C13A 177.0(3)
C11A Mo1 C12A C13A 114.3(6)
C2A Mo1 C12A C13A -178.7(4)
C2B Mo1 C12A C11A 58.4(5)
C1B Mo1 C12A C11A 76.2(5)
C14A Mo1 C12A C11A -78.4(4)
C4A Mo1 C12A C11A 109.1(5)
C3B Mo1 C12A C11A 94.0(6)
C11B Mo1 C12A C11A 9.8(7)
C15A Mo1 C12A C11A -35.0(4)
C15B Mo1 C12A C11A -21.4(4)
C12B Mo1 C12A C11A -116.4(16)
C3A Mo1 C12A C11A 62.7(5)
C2A Mo1 C12A C11A 67.0(5)
C11A C12A C13A C14A 3.7(6)
Mo1 C12A C13A C14A -60.3(3)
C11A C12A C13A Mo1 64.0(4)
C2B Mo1 C13A C12A -12.9(7)
C1B Mo1 C13A C12A 11.8(5)
C14A Mo1 C13A C12A -119.3(5)
C4A Mo1 C13A C12A 88.4(5)
C3B Mo1 C13A C12A 85.0(10)
C11B Mo1 C13A C12A -28.6(3)
C15A Mo1 C13A C12A -79.7(4)
C15B Mo1 C13A C12A -68.3(3)
C12B Mo1 C13A C12A 1.2(7)
C3A Mo1 C13A C12A -6.8(8)
C11A Mo1 C13A C12A -38.6(4)
C2A Mo1 C13A C12A 1.6(5)
C2B Mo1 C13A C14A 106.4(7)
C1B Mo1 C13A C14A 131.1(4)
C4A Mo1 C13A C14A -152.3(4)
C3B Mo1 C13A C14A -155.7(8)
C11B Mo1 C13A C14A 90.7(4)
C15A Mo1 C13A C14A 39.6(3)
C15B Mo1 C13A C14A 51.0(3)
C12B Mo1 C13A C14A 120.5(7)
C3A Mo1 C13A C14A 112.5(7)
C11A Mo1 C13A C14A 80.7(3)
C2A Mo1 C13A C14A 120.9(4)
C12A C13A C14A C15A -2.9(6)
Mo1 C13A C14A C15A -65.4(3)
C12A C13A C14A Mo1 62.5(4)
C2B Mo1 C14A C13A -127.0(6)
C1B Mo1 C14A C13A -71.7(6)
C4A Mo1 C14A C13A 125.5(9)
C3B Mo1 C14A C13A 159.1(8)
C11B Mo1 C14A C13A -67.1(3)
C15A Mo1 C14A C13A -114.3(5)
C15B Mo1 C14A C13A -107.8(4)
C12B Mo1 C14A C13A -25.2(3)
C3A Mo1 C14A C13A -140.9(4)
C11A Mo1 C14A C13A -76.2(3)
C2A Mo1 C14A C13A -87.5(5)
C2B Mo1 C14A C15A -12.8(7)
C1B Mo1 C14A C15A 42.6(6)
C4A Mo1 C14A C15A -120.2(9)
C3B Mo1 C14A C15A -86.6(9)
C11B Mo1 C14A C15A 47.2(3)
C15B Mo1 C14A C15A 6.5(5)
C12B Mo1 C14A C15A 89.1(4)
C3A Mo1 C14A C15A -26.6(6)
C11A Mo1 C14A C15A 38.1(3)
C2A Mo1 C14A C15A 26.8(6)
C12A C11A C15A C14A 1.5(6)
Mo1 C11A C15A C14A 64.7(3)
C12A C11A C15A Mo1 -63.2(4)
C13A C14A C15A C11A 0.8(6)
Mo1 C14A C15A C11A -66.8(4)
C13A C14A C15A Mo1 67.6(3)
C2B Mo1 C15A C11A -75.5(5)
C1B Mo1 C15A C11A -37.5(6)
C14A Mo1 C15A C11A 112.7(6)
C4A Mo1 C15A C11A -94.0(6)
C3B Mo1 C15A C11A -98.1(6)
C11B Mo1 C15A C11A 5.9(7)
C15B Mo1 C15A C11A -42.9(14)
C12B Mo1 C15A C11A 49.3(5)
C3A Mo1 C15A C11A -82.5(5)
C2A Mo1 C15A C11A -48.2(5)
C2B Mo1 C15A C14A 171.9(4)
C1B Mo1 C15A C14A -150.2(4)
C4A Mo1 C15A C14A 153.3(4)
C3B Mo1 C15A C14A 149.2(4)
C11B Mo1 C15A C14A -106.8(5)
C15B Mo1 C15A C14A -155.6(18)
C12B Mo1 C15A C14A -63.4(4)
C3A Mo1 C15A C14A 164.8(4)
C11A Mo1 C15A C14A -112.7(6)
C2A Mo1 C15A C14A -160.9(4)
C2B Mo1 C11B C15B 91.5(5)
C1B Mo1 C11B C15B 120.7(6)
C14A Mo1 C11B C15B -55.9(4)
C4A Mo1 C11B C15B 119.4(5)
C3B Mo1 C11B C15B 104.8(6)
C15A Mo1 C11B C15B -15.2(4)
C12B Mo1 C11B C15B -114.9(7)
C3A Mo1 C11B C15B 91.6(5)
C11A Mo1 C11B C15B 8(3)
C2A Mo1 C11B C15B 109.2(5)
C2B Mo1 C11B C12B -153.6(5)
C1B Mo1 C11B C12B -124.4(5)
C14A Mo1 C11B C12B 58.9(5)
C4A Mo1 C11B C12B -125.8(5)
C3B Mo1 C11B C12B -140.3(5)
C15A Mo1 C11B C12B 99.7(6)
C15B Mo1 C11B C12B 114.9(7)
C3A Mo1 C11B C12B -153.5(4)
C11A Mo1 C11B C12B 123(3)
C2A Mo1 C11B C12B -136.0(5)
C15B C11B C12B C13B -1.7(7)
Mo1 C11B C12B C13B -66.4(4)
C15B C11B C12B Mo1 64.7(5)
C2B Mo1 C12B C13B 149.3(5)
C1B Mo1 C12B C13B 167.9(5)
C14A Mo1 C12B C13B 19.0(3)
C4A Mo1 C12B C13B -148.0(4)
C3B Mo1 C12B C13B -164.0(6)
C11B Mo1 C12B C13B 115.5(6)
C15A Mo1 C12B C13B 63.9(4)
C15B Mo1 C12B C13B 77.6(4)
C3A Mo1 C12B C13B 154.1(4)
C11A Mo1 C12B C13B 104.6(5)
C2A Mo1 C12B C13B 158.8(4)
C2B Mo1 C12B C11B 33.8(6)
C1B Mo1 C12B C11B 52.3(5)
C14A Mo1 C12B C11B -96.5(5)
C4A Mo1 C12B C11B 96.5(5)
C3B Mo1 C12B C11B 80.4(8)
C15A Mo1 C12B C11B -51.6(4)
C15B Mo1 C12B C11B -37.9(4)
C3A Mo1 C12B C11B 38.6(6)
C11A Mo1 C12B C11B -11.0(5)
C2A Mo1 C12B C11B 43.2(5)
C11B C12B C13B C14B 0.0(7)
Mo1 C12B C13B C14B -64.2(4)
C11B C12B C13B Mo1 64.2(5)
C2B Mo1 C13B C14B 53.7(9)
C1B Mo1 C13B C14B 100.5(6)
C14A Mo1 C13B C14B -14.9(6)
C4A Mo1 C13B C14B -144.5(7)
C3B Mo1 C13B C14B -113.3(17)
C11B Mo1 C13B C14B 77.6(4)
C15A Mo1 C13B C14B 25.9(3)
C15B Mo1 C13B C14B 35.7(4)
C12B Mo1 C13B C14B 116.2(5)
C3A Mo1 C13B C14B 43.0(10)
C11A Mo1 C13B C14B 67.6(4)
C2A Mo1 C13B C14B 86.8(5)
C2B Mo1 C13B C12B -62.5(9)
C1B Mo1 C13B C12B -15.6(6)
C14A Mo1 C13B C12B -131.1(8)
C4A Mo1 C13B C12B 99.3(7)
C3B Mo1 C13B C12B 130.5(17)
C11B Mo1 C13B C12B -38.5(4)
C15A Mo1 C13B C12B -90.3(4)
C15B Mo1 C13B C12B -80.5(4)
C3A Mo1 C13B C12B -73.2(10)
C11A Mo1 C13B C12B -48.6(4)
C2A Mo1 C13B C12B -29.4(6)
C12B C13B C14B C15B 1.7(6)
Mo1 C13B C14B C15B -60.5(4)
C12B C13B C14B Mo1 62.2(4)
C2B Mo1 C14B C13B -153.1(5)
C1B Mo1 C14B C13B -107.2(5)
C14A Mo1 C14B C13B 17.3(7)
C4A Mo1 C14B C13B 150.0(5)
C3B Mo1 C14B C13B 161.9(5)
C11B Mo1 C14B C13B -80.7(4)
C15A Mo1 C14B C13B -121.4(7)
C15B Mo1 C14B C13B -119.2(6)
C12B Mo1 C14B C13B -37.5(3)
C3A Mo1 C14B C13B -163.5(4)
C11A Mo1 C14B C13B -88.4(4)
C2A Mo1 C14B C13B -120.2(4)
C2B Mo1 C14B C15B -33.9(6)
C1B Mo1 C14B C15B 12.0(6)
C14A Mo1 C14B C15B 136.5(10)
C4A Mo1 C14B C15B -90.8(7)
C3B Mo1 C14B C15B -78.9(7)
C11B Mo1 C14B C15B 38.5(5)
C15A Mo1 C14B C15B -2.2(7)
C12B Mo1 C14B C15B 81.6(5)
C3A Mo1 C14B C15B -44.3(5)
C11A Mo1 C14B C15B 30.8(4)
C2A Mo1 C14B C15B -1.0(5)
C13B C14B C15B C11B -2.8(7)
Mo1 C14B C15B C11B -64.9(4)
C13B C14B C15B Mo1 62.1(4)
C12B C11B C15B C14B 2.8(7)
Mo1 C11B C15B C14B 67.2(4)
C12B C11B C15B Mo1 -64.4(5)
C2B Mo1 C15B C14B 152.9(5)
C1B Mo1 C15B C14B -170.4(5)
C14A Mo1 C15B C14B -15.2(3)
C4A Mo1 C15B C14B 144.9(4)
C3B Mo1 C15B C14B 137.9(4)
C11B Mo1 C15B C14B -115.0(7)
C15A Mo1 C15B C14B 4.3(13)
C12B Mo1 C15B C14B -76.4(4)
C3A Mo1 C15B C14B 147.2(4)
C11A Mo1 C15B C14B -117.6(7)
C2A Mo1 C15B C14B 179.1(4)
C2B Mo1 C15B C11B -92.0(6)
C1B Mo1 C15B C11B -55.4(6)
C14A Mo1 C15B C11B 99.8(6)
C4A Mo1 C15B C11B -100.1(6)
C3B Mo1 C15B C11B -107.0(6)
C15A Mo1 C15B C11B 119.3(18)
C12B Mo1 C15B C11B 38.7(5)
C3A Mo1 C15B C11B -97.8(5)
C11A Mo1 C15B C11B -2.5(8)
C2A Mo1 C15B C11B -65.9(5)
Mo1 S1 C21 C22 -1.7(2)
Mo1 S1 C21 S3 -177.49(13)
C25 S3 C21 C22 0.44(18)
C25 S3 C21 S1 176.82(16)
S1 C21 C22 N23 -177.24(16)
S3 C21 C22 N23 -0.9(2)
S1 C21 C22 S2 -0.6(3)
S3 C21 C22 S2 175.71(13)
Mo1 S2 C22 C21 2.6(2)
Mo1 S2 C22 N23 178.87(16)
C21 C22 N23 C25 1.1(3)
S2 C22 N23 C25 -175.62(17)
C21 C22 N23 C24 -179.2(2)
S2 C22 N23 C24 4.1(3)
C22 N23 C25 S4 179.50(18)
C24 N23 C25 S4 -0.2(3)
C22 N23 C25 S3 -0.7(2)
C24 N23 C25 S3 179.62(19)
C21 S3 C25 N23 0.13(18)
C21 S3 C25 S4 179.97(16)
